data_1552618
loop_
_publ_author_name
'Zhang, Xiaotian'
'Yang, Lu'
'Wang, Wenjing'
'Wu, Zhaodi'
'Wang, Jianping'
'Sun, Weiguang'
'Li, Xiao-Nian'
'Chen, Chunmei'
'Zhu, Hucheng'
'Zhang, Yonghui'

_publ_section_title
;
 Flavipesines A and B and Asperchalasines E-H: Cytochalasans and
 Merocytochalasans from <i>Aspergillus flavipes</i>.
;
_journal_issue 11
_journal_name_full 'Journal of natural products'
_journal_page_first 2994
_journal_page_last 3001
_journal_paper_doi 10.1021/acs.jnatprod.9b00512
_journal_volume 82
_journal_year 2019
_chemical_absolute_configuration ad
_chemical_formula_moiety 'C24 H35 N O4, H2 O'
_chemical_formula_sum 'C24 H37 N O5'
_chemical_formula_weight 419.54
_space_group_crystal_system cubic
_space_group_IT_number 197
_space_group_name_Hall 'I 2 2 3'
_space_group_name_H-M_alt 'I 2 3'
_atom_sites_solution_hydrogens geom
_atom_sites_solution_primary direct
_atom_sites_solution_secondary difmap
_audit_creation_method SHELXL-2014/7
_cell_angle_alpha 90
_cell_angle_beta 90
_cell_angle_gamma 90
_cell_formula_units_Z 24
_cell_length_a 25.1308(6)
_cell_length_b 25.1308(6)
_cell_length_c 25.1308(6)
_cell_measurement_reflns_used 9918
_cell_measurement_temperature 100(2)
_cell_measurement_theta_max 69.97
_cell_measurement_theta_min 2.49
_cell_volume 15871.5(7)
_computing_cell_refinement 'Bruker SAINT'
_computing_data_collection 'Bruker APEX2'
_computing_data_reduction 'Bruker SAINT'
_computing_molecular_graphics 'Bruker SHELXTL'
_computing_publication_material 'Bruker SHELXTL'
_computing_structure_refinement 'SHELXL-2014 (Sheldrick 2014)'
_computing_structure_solution 'SHELXS-97 (Sheldrick 2008)'
_diffrn_ambient_temperature 100(2)
_diffrn_measured_fraction_theta_full 1.000
_diffrn_measured_fraction_theta_max 0.999
_diffrn_measurement_device_type 'Bruker APEX-II CCD'
_diffrn_measurement_method '\f and \w scans'
_diffrn_radiation_type CuK\a
_diffrn_radiation_wavelength 1.54178
_diffrn_reflns_av_R_equivalents 0.0587
_diffrn_reflns_av_unetI/netI 0.0293
_diffrn_reflns_Laue_measured_fraction_full 1.000
_diffrn_reflns_Laue_measured_fraction_max 0.999
_diffrn_reflns_limit_h_max 30
_diffrn_reflns_limit_h_min -25
_diffrn_reflns_limit_k_max 30
_diffrn_reflns_limit_k_min -30
_diffrn_reflns_limit_l_max 23
_diffrn_reflns_limit_l_min -30
_diffrn_reflns_number 45939
_diffrn_reflns_point_group_measured_fraction_full 1.000
_diffrn_reflns_point_group_measured_fraction_max 0.996
_diffrn_reflns_theta_full 67.679
_diffrn_reflns_theta_max 70.302
_diffrn_reflns_theta_min 2.486
_diffrn_source 'fine-focus sealed tube'
_exptl_absorpt_coefficient_mu 0.586
_exptl_absorpt_correction_type multi-scan
_exptl_absorpt_process_details sadabs
_exptl_crystal_colour colourless
_exptl_crystal_density_diffrn 1.053
_exptl_crystal_description block
_exptl_crystal_F_000 5472
_exptl_crystal_size_max 0.500
_exptl_crystal_size_mid 0.440
_exptl_crystal_size_min 0.160
_exptl_transmission_factor_max 0.7533
_exptl_transmission_factor_min 0.4490
_platon_squeeze_details
;
;
_refine_diff_density_max 0.364
_refine_diff_density_min -0.253
_refine_diff_density_rms 0.046
_refine_ls_abs_structure_details
;
 Flack x determined using 2236 quotients [(I+)-(I-)]/[(I+)+(I-)]
 (Parsons, Flack and Wagner, Acta Cryst. B69 (2013) 249-259).
;
_refine_ls_abs_structure_Flack 0.10(5)
_refine_ls_extinction_coef 0.000048(17)
_refine_ls_extinction_expression Fc^*^=kFc[1+0.001xFc^2^\l^3^/sin(2\q)]^-1/4^
_refine_ls_extinction_method 'SHELXL-2014/7 (Sheldrick 2014'
_refine_ls_goodness_of_fit_ref 1.036
_refine_ls_hydrogen_treatment constr
_refine_ls_matrix_type full
_refine_ls_number_parameters 278
_refine_ls_number_reflns 5053
_refine_ls_number_restraints 0
_refine_ls_restrained_S_all 1.036
_refine_ls_R_factor_all 0.0383
_refine_ls_R_factor_gt 0.0378
_refine_ls_shift/su_max 0.000
_refine_ls_shift/su_mean 0.000
_refine_ls_structure_factor_coef Fsqd
_refine_ls_weighting_details 'w=1/[\s^2^(Fo^2^)+(0.0680P)^2^+5.3156P] where P=(Fo^2^+2Fc^2^)/3'
_refine_ls_weighting_scheme calc
_refine_ls_wR_factor_gt 0.1026
_refine_ls_wR_factor_ref 0.1031
_reflns_Friedel_coverage 0.858
_reflns_Friedel_fraction_full 1.000
_reflns_Friedel_fraction_max 0.993
_reflns_number_gt 4953
_reflns_number_total 5053
_reflns_threshold_expression 'I > 2\s(I)'
_cod_data_source_file np9b00512_si_003.cif
_cod_data_source_block cu_zyh_wgz22912_0m-sr
_cod_depositor_comments 'Adding full bibliography for 1552618.cif.'
_cod_original_cell_volume 15871.5(11)
_cod_database_code 1552618
_shelx_shelxl_version_number 2014/7
_shelx_space_group_comment
;
The symmetry employed for this shelxl refinement is uniquely defined
by the following loop, which should always be used as a source of
symmetry information in preference to the above space-group names.
They are only intended as comments.
;
_shelx_estimated_absorpt_t_min 0.758
_shelx_estimated_absorpt_t_max 0.912

loop_
_space_group_symop_operation_xyz
'x, y, z'
'z, x, y'
'y, z, x'
'-y, -z, x'
'z, -x, -y'
'-y, z, -x'
'-z, -x, y'
'-z, x, -y'
'y, -z, -x'
'x, -y, -z'
'-x, y, -z'
'-x, -y, z'
'x+1/2, y+1/2, z+1/2'
'z+1/2, x+1/2, y+1/2'
'y+1/2, z+1/2, x+1/2'
'-y+1/2, -z+1/2, x+1/2'
'z+1/2, -x+1/2, -y+1/2'
'-y+1/2, z+1/2, -x+1/2'
'-z+1/2, -x+1/2, y+1/2'
'-z+1/2, x+1/2, -y+1/2'
'y+1/2, -z+1/2, -x+1/2'
'x+1/2, -y+1/2, -z+1/2'
'-x+1/2, y+1/2, -z+1/2'
'-x+1/2, -y+1/2, z+1/2'

loop_
_atom_site_label
_atom_site_type_symbol
_atom_site_fract_x
_atom_site_fract_y
_atom_site_fract_z
_atom_site_U_iso_or_equiv
_atom_site_adp_type
_atom_site_occupancy
_atom_site_site_symmetry_order
_atom_site_calc_flag
_atom_site_refinement_flags_posn
_atom_site_refinement_flags_adp
O1S O 0.54904(6) 0.97022(6) 0.06287(6) 0.0317(3) Uani 1 1 d . .
O17 O 0.48010(7) 0.07281(7) 0.16575(7) 0.0358(4) Uani 1 1 d . .
H17 H 0.4716 0.0626 0.1351 0.054 Uiso 1 1 calc R U
O21 O 0.55601(6) 0.12282(5) -0.00074(5) 0.0223(3) Uani 1 1 d . .
H21 H 0.5230 0.1281 -0.0002 0.033 Uiso 1 1 calc R U
O1 O 0.64779(6) 0.02680(5) 0.05594(5) 0.0224(3) Uani 1 1 d . .
C16 C 0.54889(12) 0.07743(10) 0.23088(9) 0.0406(6) Uani 1 1 d . .
H16A H 0.5374 0.1139 0.2405 0.049 Uiso 1 1 calc R U
H16B H 0.5290 0.0521 0.2536 0.049 Uiso 1 1 calc R U
C17 C 0.53554(10) 0.06692(8) 0.17280(8) 0.0306(5) Uani 1 1 d . .
H17A H 0.5454 0.0293 0.1642 0.037 Uiso 1 1 calc R U
C18 C 0.56763(9) 0.10376(8) 0.13687(8) 0.0254(4) Uani 1 1 d . .
C13 C 0.62806(9) 0.09811(8) 0.14728(8) 0.0270(4) Uani 1 1 d . .
H13 H 0.6380 0.0604 0.1395 0.032 Uiso 1 1 calc R U
C8 C 0.65851(9) 0.13347(8) 0.10828(8) 0.0261(4) Uani 1 1 d . .
H8 H 0.6503 0.1712 0.1179 0.031 Uiso 1 1 calc R U
C9 C 0.63798(8) 0.12462(7) 0.05042(7) 0.0204(4) Uani 1 1 d . .
C4 C 0.66603(8) 0.16234(8) 0.01051(8) 0.0229(4) Uani 1 1 d . .
H4 H 0.6391 0.1872 -0.0049 0.028 Uiso 1 1 calc R U
C3 C 0.68816(8) 0.12633(8) -0.03467(8) 0.0241(4) Uani 1 1 d . .
H3 H 0.7276 0.1315 -0.0368 0.029 Uiso 1 1 calc R U
C10 C 0.66419(9) 0.13634(8) -0.08972(8) 0.0275(4) Uani 1 1 d . .
H10A H 0.6694 0.1742 -0.0991 0.033 Uiso 1 1 calc R U
H10B H 0.6254 0.1298 -0.0880 0.033 Uiso 1 1 calc R U
C22 C 0.68784(12) 0.10181(11) -0.13416(10) 0.0413(6) Uani 1 1 d . .
H22 H 0.6866 0.0638 -0.1225 0.050 Uiso 1 1 calc R U
C15 C 0.60800(13) 0.07174(10) 0.24171(9) 0.0422(6) Uani 1 1 d . .
H15A H 0.6190 0.0344 0.2356 0.051 Uiso 1 1 calc R U
H15B H 0.6154 0.0806 0.2794 0.051 Uiso 1 1 calc R U
C14 C 0.63975(12) 0.10831(9) 0.20566(9) 0.0366(5) Uani 1 1 d . .
O18 O 0.55651(5) 0.08723(5) 0.08321(5) 0.0209(3) Uani 1 1 d . .
C21 C 0.57656(8) 0.12906(7) 0.05041(8) 0.0200(4) Uani 1 1 d . .
C7 C 0.71806(10) 0.12844(9) 0.10667(9) 0.0332(5) Uani 1 1 d . .
H7 H 0.7363 0.1047 0.1297 0.040 Uiso 1 1 calc R U
C6 C 0.74435(10) 0.15843(10) 0.07174(10) 0.0371(5) Uani 1 1 d . .
C12 C 0.80381(12) 0.15604(15) 0.06403(14) 0.0587(8) Uani 1 1 d . .
H12A H 0.8191 0.1304 0.0891 0.088 Uiso 1 1 calc R U
H12B H 0.8192 0.1913 0.0704 0.088 Uiso 1 1 calc R U
H12C H 0.8118 0.1448 0.0275 0.088 Uiso 1 1 calc R U
C5 C 0.71046(9) 0.19528(9) 0.03772(9) 0.0308(5) Uani 1 1 d . .
H5 H 0.6921 0.2200 0.0630 0.037 Uiso 1 1 calc R U
C24 C 0.65563(14) 0.10712(12) -0.18523(10) 0.0487(7) Uani 1 1 d . .
H24A H 0.6183 0.0986 -0.1780 0.073 Uiso 1 1 calc R U
H24B H 0.6696 0.0825 -0.2120 0.073 Uiso 1 1 calc R U
H24C H 0.6583 0.1437 -0.1985 0.073 Uiso 1 1 calc R U
N2 N 0.67758(7) 0.07286(7) -0.01591(7) 0.0240(4) Uani 1 1 d . .
H2 H 0.6861 0.0446 -0.0347 0.029 Uiso 1 1 calc R U
C1 C 0.65423(7) 0.06901(7) 0.03145(8) 0.0204(4) Uani 1 1 d . .
C11 C 0.74080(11) 0.23055(10) -0.00168(12) 0.0409(6) Uani 1 1 d . .
H11A H 0.7645 0.2545 0.0179 0.061 Uiso 1 1 calc R U
H11B H 0.7154 0.2516 -0.0225 0.061 Uiso 1 1 calc R U
H11C H 0.7618 0.2081 -0.0257 0.061 Uiso 1 1 calc R U
C20 C 0.55577(9) 0.17975(7) 0.07806(8) 0.0252(4) Uani 1 1 d . .
H20A H 0.5212 0.1909 0.0629 0.030 Uiso 1 1 calc R U
H20B H 0.5815 0.2094 0.0745 0.030 Uiso 1 1 calc R U
C19 C 0.54971(10) 0.16283(8) 0.13687(8) 0.0295(5) Uani 1 1 d . .
H19A H 0.5123 0.1663 0.1488 0.035 Uiso 1 1 calc R U
H19B H 0.5727 0.1846 0.1603 0.035 Uiso 1 1 calc R U
C25 C 0.67252(15) 0.14521(12) 0.22419(10) 0.0527(8) Uani 1 1 d . .
H25A H 0.6769 0.1496 0.2615 0.063 Uiso 1 1 calc R U
H25B H 0.6916 0.1673 0.2002 0.063 Uiso 1 1 calc R U
C23 C 0.74543(16) 0.1166(3) -0.14483(17) 0.109(2) Uani 1 1 d . .
H23A H 0.7583 0.0971 -0.1761 0.163 Uiso 1 1 calc R U
H23B H 0.7672 0.1072 -0.1138 0.163 Uiso 1 1 calc R U
H23C H 0.7480 0.1549 -0.1514 0.163 Uiso 1 1 calc R U

loop_
_atom_site_aniso_label
_atom_site_aniso_U_11
_atom_site_aniso_U_22
_atom_site_aniso_U_33
_atom_site_aniso_U_23
_atom_site_aniso_U_13
_atom_site_aniso_U_12
O1S 0.0312(8) 0.0327(8) 0.0313(8) 0.0030(6) -0.0032(6) -0.0098(6)
O17 0.0445(9) 0.0332(8) 0.0298(8) 0.0001(6) 0.0160(7) -0.0043(7)
O21 0.0262(6) 0.0226(6) 0.0181(6) -0.0017(5) 0.0028(5) -0.0017(5)
O1 0.0275(7) 0.0172(6) 0.0224(7) 0.0021(5) -0.0003(5) -0.0016(5)
C16 0.0683(17) 0.0321(11) 0.0213(10) 0.0027(9) 0.0146(11) -0.0073(12)
C17 0.0477(13) 0.0211(9) 0.0230(10) 0.0006(8) 0.0105(9) -0.0042(9)
C18 0.0406(12) 0.0187(9) 0.0170(9) -0.0004(7) 0.0048(8) -0.0036(8)
C13 0.0423(12) 0.0212(9) 0.0174(9) -0.0018(7) -0.0007(8) -0.0065(8)
C8 0.0396(12) 0.0202(9) 0.0185(9) -0.0012(7) -0.0029(8) -0.0085(8)
C9 0.0277(10) 0.0165(8) 0.0171(8) -0.0010(7) 0.0004(7) -0.0051(7)
C4 0.0285(10) 0.0187(9) 0.0216(9) 0.0015(7) 0.0020(8) -0.0032(7)
C3 0.0266(10) 0.0222(9) 0.0233(9) 0.0013(7) 0.0042(8) -0.0038(8)
C10 0.0366(11) 0.0247(10) 0.0213(9) 0.0003(8) 0.0058(8) -0.0038(8)
C22 0.0572(16) 0.0400(13) 0.0267(11) -0.0055(10) 0.0048(11) 0.0036(12)
C15 0.0753(19) 0.0341(12) 0.0173(10) 0.0042(9) -0.0008(11) -0.0084(12)
C14 0.0608(16) 0.0313(11) 0.0178(10) 0.0000(8) -0.0033(10) -0.0080(11)
O18 0.0279(7) 0.0161(6) 0.0188(6) -0.0009(5) 0.0059(5) -0.0042(5)
C21 0.0272(9) 0.0151(8) 0.0177(8) 0.0001(7) 0.0043(7) -0.0023(7)
C7 0.0398(12) 0.0323(11) 0.0275(11) 0.0016(9) -0.0108(9) -0.0115(10)
C6 0.0378(12) 0.0359(12) 0.0376(12) 0.0001(10) -0.0098(10) -0.0183(10)
C12 0.0386(15) 0.072(2) 0.066(2) 0.0180(16) -0.0151(13) -0.0222(14)
C5 0.0371(12) 0.0242(10) 0.0311(11) -0.0001(8) 0.0033(9) -0.0120(9)
C24 0.0732(19) 0.0491(15) 0.0238(11) -0.0069(11) 0.0055(12) -0.0036(14)
N2 0.0312(9) 0.0181(7) 0.0228(8) -0.0013(6) 0.0051(7) -0.0004(7)
C1 0.0214(9) 0.0186(9) 0.0213(9) -0.0015(7) -0.0013(7) -0.0022(7)
C11 0.0449(13) 0.0310(12) 0.0469(14) 0.0046(11) 0.0072(12) -0.0170(10)
C20 0.0383(11) 0.0168(8) 0.0204(9) -0.0016(7) 0.0060(8) 0.0005(8)
C19 0.0483(13) 0.0200(9) 0.0201(9) -0.0029(8) 0.0095(9) -0.0027(9)
C25 0.084(2) 0.0515(16) 0.0223(11) -0.0004(11) -0.0085(12) -0.0228(15)
C23 0.059(2) 0.209(6) 0.058(2) -0.067(3) 0.0252(18) 0.001(3)

loop_
_atom_type_symbol
_atom_type_description
_atom_type_scat_dispersion_real
_atom_type_scat_dispersion_imag
_atom_type_scat_source
C C 0.0181 0.0091 'International Tables Vol C Tables 4.2.6.8 and 6.1.1.4'
H H 0.0000 0.0000 'International Tables Vol C Tables 4.2.6.8 and 6.1.1.4'
O O 0.0492 0.0322 'International Tables Vol C Tables 4.2.6.8 and 6.1.1.4'
N N 0.0311 0.0180 'International Tables Vol C Tables 4.2.6.8 and 6.1.1.4'

loop_
_geom_angle_atom_site_label_1
_geom_angle_atom_site_label_2
_geom_angle_atom_site_label_3
_geom_angle
C17 O17 H17 109.5
C21 O21 H21 109.5
C15 C16 C17 111.8(2)
C15 C16 H16A 109.2
C17 C16 H16A 109.2
C15 C16 H16B 109.2
C17 C16 H16B 109.2
H16A C16 H16B 107.9
O17 C17 C16 108.65(19)
O17 C17 C18 112.59(18)
C16 C17 C18 110.27(19)
O17 C17 H17A 108.4
C16 C17 H17A 108.4
C18 C17 H17A 108.4
O18 C18 C17 106.09(16)
O18 C18 C13 108.83(16)
C17 C18 C13 111.30(18)
O18 C18 C19 102.71(15)
C17 C18 C19 115.32(18)
C13 C18 C19 111.88(17)
C14 C13 C8 115.13(18)
C14 C13 C18 109.75(19)
C8 C13 C18 109.24(17)
C14 C13 H13 107.5
C8 C13 H13 107.5
C18 C13 H13 107.5
C7 C8 C13 117.84(18)
C7 C8 C9 107.01(17)
C13 C8 C9 110.46(16)
C7 C8 H8 107.0
C13 C8 H8 107.0
C9 C8 H8 107.0
C1 C9 C21 109.37(15)
C1 C9 C4 103.62(15)
C21 C9 C4 114.16(16)
C1 C9 C8 109.41(16)
C21 C9 C8 108.66(16)
C4 C9 C8 111.46(15)
C5 C4 C9 111.66(16)
C5 C4 C3 112.06(17)
C9 C4 C3 106.21(15)
C5 C4 H4 108.9
C9 C4 H4 108.9
C3 C4 H4 108.9
N2 C3 C10 111.99(16)
N2 C3 C4 103.69(15)
C10 C3 C4 115.09(17)
N2 C3 H3 108.6
C10 C3 H3 108.6
C4 C3 H3 108.6
C3 C10 C22 114.39(19)
C3 C10 H10A 108.7
C22 C10 H10A 108.7
C3 C10 H10B 108.7
C22 C10 H10B 108.7
H10A C10 H10B 107.6
C23 C22 C24 109.7(3)
C23 C22 C10 111.1(3)
C24 C22 C10 111.0(2)
C23 C22 H22 108.3
C24 C22 H22 108.3
C10 C22 H22 108.3
C16 C15 C14 110.5(2)
C16 C15 H15A 109.5
C14 C15 H15A 109.5
C16 C15 H15B 109.5
C14 C15 H15B 109.5
H15A C15 H15B 108.1
C25 C14 C15 122.8(2)
C25 C14 C13 125.3(2)
C15 C14 C13 111.9(2)
C21 O18 C18 105.07(14)
O21 C21 O18 108.59(15)
O21 C21 C20 112.50(16)
O18 C21 C20 103.21(14)
O21 C21 C9 111.19(15)
O18 C21 C9 107.38(15)
C20 C21 C9 113.42(16)
C6 C7 C8 117.6(2)
C6 C7 H7 121.2
C8 C7 H7 121.2
C7 C6 C12 123.6(2)
C7 C6 C5 115.9(2)
C12 C6 C5 120.5(2)
C6 C12 H12A 109.5
C6 C12 H12B 109.5
H12A C12 H12B 109.5
C6 C12 H12C 109.5
H12A C12 H12C 109.5
H12B C12 H12C 109.5
C6 C5 C11 115.9(2)
C6 C5 C4 109.05(17)
C11 C5 C4 112.49(19)
C6 C5 H5 106.2
C11 C5 H5 106.2
C4 C5 H5 106.2
C22 C24 H24A 109.5
C22 C24 H24B 109.5
H24A C24 H24B 109.5
C22 C24 H24C 109.5
H24A C24 H24C 109.5
H24B C24 H24C 109.5
C1 N2 C3 116.07(16)
C1 N2 H2 122.0
C3 N2 H2 122.0
O1 C1 N2 124.41(18)
O1 C1 C9 126.34(17)
N2 C1 C9 109.24(16)
C5 C11 H11A 109.5
C5 C11 H11B 109.5
H11A C11 H11B 109.5
C5 C11 H11C 109.5
H11A C11 H11C 109.5
H11B C11 H11C 109.5
C21 C20 C19 103.70(15)
C21 C20 H20A 111.0
C19 C20 H20A 111.0
C21 C20 H20B 111.0
C19 C20 H20B 111.0
H20A C20 H20B 109.0
C20 C19 C18 103.57(15)
C20 C19 H19A 111.0
C18 C19 H19A 111.0
C20 C19 H19B 111.0
C18 C19 H19B 111.0
H19A C19 H19B 109.0
C14 C25 H25A 120.0
C14 C25 H25B 120.0
H25A C25 H25B 120.0
C22 C23 H23A 109.5
C22 C23 H23B 109.5
H23A C23 H23B 109.5
C22 C23 H23C 109.5
H23A C23 H23C 109.5
H23B C23 H23C 109.5

loop_
_geom_bond_atom_site_label_1
_geom_bond_atom_site_label_2
_geom_bond_distance
O17 C17 1.412(3)
O17 H17 0.8400
O21 C21 1.394(2)
O21 H21 0.8400
O1 C1 1.237(2)
C16 C15 1.517(4)
C16 C17 1.521(3)
C16 H16A 0.9900
C16 H16B 0.9900
C17 C18 1.524(3)
C17 H17A 1.0000
C18 O18 1.438(2)
C18 C13 1.547(3)
C18 C19 1.551(3)
C13 C14 1.518(3)
C13 C8 1.529(3)
C13 H13 1.0000
C8 C7 1.503(3)
C8 C9 1.559(3)
C8 H8 1.0000
C9 C1 1.532(3)
C9 C21 1.548(3)
C9 C4 1.550(2)
C4 C5 1.549(3)
C4 C3 1.555(3)
C4 H4 1.0000
C3 N2 1.449(2)
C3 C10 1.530(3)
C3 H3 1.0000
C10 C22 1.534(3)
C10 H10A 0.9900
C10 H10B 0.9900
C22 C23 1.518(5)
C22 C24 1.523(4)
C22 H22 1.0000
C15 C14 1.517(3)
C15 H15A 0.9900
C15 H15B 0.9900
C14 C25 1.325(4)
O18 C21 1.428(2)
C21 C20 1.542(2)
C7 C6 1.332(3)
C7 H7 0.9500
C6 C12 1.508(4)
C6 C5 1.521(3)
C12 H12A 0.9800
C12 H12B 0.9800
C12 H12C 0.9800
C5 C11 1.532(3)
C5 H5 1.0000
C24 H24A 0.9800
C24 H24B 0.9800
C24 H24C 0.9800
N2 C1 1.331(3)
N2 H2 0.8800
C11 H11A 0.9800
C11 H11B 0.9800
C11 H11C 0.9800
C20 C19 1.546(3)
C20 H20A 0.9900
C20 H20B 0.9900
C19 H19A 0.9900
C19 H19B 0.9900
C25 H25A 0.9500
C25 H25B 0.9500
C23 H23A 0.9800
C23 H23B 0.9800
C23 H23C 0.9800

loop_
_geom_hbond_atom_site_label_D
_geom_hbond_atom_site_label_H
_geom_hbond_atom_site_label_A
_geom_hbond_distance_DH
_geom_hbond_distance_HA
_geom_hbond_distance_DA
_geom_hbond_angle_DHA
_geom_hbond_site_symmetry_A
N2 H2 O1 0.88 2.10 2.801(2) 135.5 10
C13 H13 O1 1.00 2.28 2.954(3) 124.0 .
C17 H17A O17 1.00 2.65 3.538(3) 148.6 12_655
O21 H21 O21 0.84 1.99 2.815(3) 167.1 11_655
O17 H17 O1S 0.84 2.06 2.897(2) 174.2 12_665
N2 H2 O1 0.88 2.10 2.801(2) 135.5 10
C13 H13 O1 1.00 2.28 2.954(3) 124.0 .
C17 H17A O17 1.00 2.65 3.538(3) 148.6 12_655
O21 H21 O21 0.84 1.99 2.815(3) 167.1 11_655
O17 H17 O1S 0.84 2.06 2.897(2) 174.2 12_665
N2 H2 O1 0.88 2.10 2.801(2) 135.5 10
C13 H13 O1 1.00 2.28 2.954(3) 124.0 .
C17 H17A O17 1.00 2.65 3.538(3) 148.6 12_655
O21 H21 O21 0.84 1.99 2.815(3) 167.1 11_655
O17 H17 O1S 0.84 2.06 2.897(2) 174.2 12_665
N2 H2 O1 0.88 2.10 2.801(2) 135.5 10
C13 H13 O1 1.00 2.28 2.954(3) 124.0 .
C17 H17A O17 1.00 2.65 3.538(3) 148.6 12_655
O21 H21 O21 0.84 1.99 2.815(3) 167.1 11_655
O17 H17 O1S 0.84 2.06 2.897(2) 174.2 12_665
N2 H2 O1 0.88 2.10 2.801(2) 135.5 10
C13 H13 O1 1.00 2.28 2.954(3) 124.0 .
C17 H17A O17 1.00 2.65 3.538(3) 148.6 12_655
O21 H21 O21 0.84 1.99 2.815(3) 167.1 11_655
O17 H17 O1S 0.84 2.06 2.897(2) 174.2 12_665
N2 H2 O1 0.88 2.10 2.801(2) 135.5 10
C13 H13 O1 1.00 2.28 2.954(3) 124.0 .
C17 H17A O17 1.00 2.65 3.538(3) 148.6 12_655
O21 H21 O21 0.84 1.99 2.815(3) 167.1 11_655
O17 H17 O1S 0.84 2.06 2.897(2) 174.2 12_665
N2 H2 O1 0.88 2.10 2.801(2) 135.5 10
C13 H13 O1 1.00 2.28 2.954(3) 124.0 .
C17 H17A O17 1.00 2.65 3.538(3) 148.6 12_655
O21 H21 O21 0.84 1.99 2.815(3) 167.1 11_655
O17 H17 O1S 0.84 2.06 2.897(2) 174.2 12_665
N2 H2 O1 0.88 2.10 2.801(2) 135.5 10
C13 H13 O1 1.00 2.28 2.954(3) 124.0 .
C17 H17A O17 1.00 2.65 3.538(3) 148.6 12_655
O21 H21 O21 0.84 1.99 2.815(3) 167.1 11_655
O17 H17 O1S 0.84 2.06 2.897(2) 174.2 12_665
N2 H2 O1 0.88 2.10 2.801(2) 135.5 10
C13 H13 O1 1.00 2.28 2.954(3) 124.0 .
C17 H17A O17 1.00 2.65 3.538(3) 148.6 12_655
O21 H21 O21 0.84 1.99 2.815(3) 167.1 11_655
O17 H17 O1S 0.84 2.06 2.897(2) 174.2 12_665
N2 H2 O1 0.88 2.10 2.801(2) 135.5 10
C13 H13 O1 1.00 2.28 2.954(3) 124.0 .
C17 H17A O17 1.00 2.65 3.538(3) 148.6 12_655
O21 H21 O21 0.84 1.99 2.815(3) 167.1 11_655
O17 H17 O1S 0.84 2.06 2.897(2) 174.2 12_665
N2 H2 O1 0.88 2.10 2.801(2) 135.5 10
C13 H13 O1 1.00 2.28 2.954(3) 124.0 .
C17 H17A O17 1.00 2.65 3.538(3) 148.6 12_655
O21 H21 O21 0.84 1.99 2.815(3) 167.1 11_655
O17 H17 O1S 0.84 2.06 2.897(2) 174.2 12_665
N2 H2 O1 0.88 2.10 2.801(2) 135.5 10
C13 H13 O1 1.00 2.28 2.954(3) 124.0 .
C17 H17A O17 1.00 2.65 3.538(3) 148.6 12_655
O21 H21 O21 0.84 1.99 2.815(3) 167.1 11_655
O17 H17 O1S 0.84 2.06 2.897(2) 174.2 12_665
N2 H2 O1 0.88 2.10 2.801(2) 135.5 10
C13 H13 O1 1.00 2.28 2.954(3) 124.0 .
C17 H17A O17 1.00 2.65 3.538(3) 148.6 12_655
O21 H21 O21 0.84 1.99 2.815(3) 167.1 11_655
O17 H17 O1S 0.84 2.06 2.897(2) 174.2 12_665
N2 H2 O1 0.88 2.10 2.801(2) 135.5 10
C13 H13 O1 1.00 2.28 2.954(3) 124.0 .
C17 H17A O17 1.00 2.65 3.538(3) 148.6 12_655
O21 H21 O21 0.84 1.99 2.815(3) 167.1 11_655
O17 H17 O1S 0.84 2.06 2.897(2) 174.2 12_665
C13 H13 O1 1.00 2.28 2.954(3) 124.0 .
C17 H17A O17 1.00 2.65 3.538(3) 148.6 12_655
O21 H21 O21 0.84 1.99 2.815(3) 167.1 11_655
O17 H17 O1S 0.84 2.06 2.897(2) 174.2 12_665
C13 H13 O1 1.00 2.28 2.954(3) 124.0 .
C17 H17A O17 1.00 2.65 3.538(3) 148.6 12_655
O21 H21 O21 0.84 1.99 2.815(3) 167.1 11_655
O17 H17 O1S 0.84 2.06 2.897(2) 174.2 12_665
O17 H17 O1S 0.84 2.06 2.897(2) 174.2 12_665
O21 H21 O21 0.84 1.99 2.815(3) 167.1 11_655
C17 H17A O17 1.00 2.65 3.538(3) 148.6 12_655
C13 H13 O1 1.00 2.28 2.954(3) 124.0 .
O17 H17 O1S 0.84 2.06 2.897(2) 174.2 12_665
O21 H21 O21 0.84 1.99 2.815(3) 167.1 11_655
C17 H17A O17 1.00 2.65 3.538(3) 148.6 12_655
C13 H13 O1 1.00 2.28 2.954(3) 124.0 .
O17 H17 O1S 0.84 2.06 2.897(2) 174.2 12_665
O21 H21 O21 0.84 1.99 2.815(3) 167.1 11_655
C17 H17A O17 1.00 2.65 3.538(3) 148.6 12_655
C13 H13 O1 1.00 2.28 2.954(3) 124.0 .
O17 H17 O1S 0.84 2.06 2.897(2) 174.2 12_665
O21 H21 O21 0.84 1.99 2.815(3) 167.1 11_655
C17 H17A O17 1.00 2.65 3.538(3) 148.6 12_655
C13 H13 O1 1.00 2.28 2.954(3) 124.0 .
N2 H2 O1 0.88 2.10 2.801(2) 135.5 10
O17 H17 O1S 0.84 2.06 2.897(2) 174.2 12_665
O21 H21 O21 0.84 1.99 2.815(3) 167.1 11_655
C17 H17A O17 1.00 2.65 3.538(3) 148.6 12_655
C13 H13 O1 1.00 2.28 2.954(3) 124.0 .
N2 H2 O1 0.88 2.10 2.801(2) 135.5 10
O17 H17 O1S 0.84 2.06 2.897(2) 174.2 12_665
O21 H21 O21 0.84 1.99 2.815(3) 167.1 11_655
C17 H17A O17 1.00 2.65 3.538(3) 148.6 12_655
C13 H13 O1 1.00 2.28 2.954(3) 124.0 .
N2 H2 O1 0.88 2.10 2.801(2) 135.5 10
O17 H17 O1S 0.84 2.06 2.897(2) 174.2 12_665
O21 H21 O21 0.84 1.99 2.815(3) 167.1 11_655
C17 H17A O17 1.00 2.65 3.538(3) 148.6 12_655
C13 H13 O1 1.00 2.28 2.954(3) 124.0 .
N2 H2 O1 0.88 2.10 2.801(2) 135.5 10
O17 H17 O1S 0.84 2.06 2.897(2) 174.2 12_665
O21 H21 O21 0.84 1.99 2.815(3) 167.1 11_655
C17 H17A O17 1.00 2.65 3.538(3) 148.6 12_655
C13 H13 O1 1.00 2.28 2.954(3) 124.0 .
N2 H2 O1 0.88 2.10 2.801(2) 135.5 10
O17 H17 O1S 0.84 2.06 2.897(2) 174.2 12_665
O21 H21 O21 0.84 1.99 2.815(3) 167.1 11_655
C17 H17A O17 1.00 2.65 3.538(3) 148.6 12_655
C13 H13 O1 1.00 2.28 2.954(3) 124.0 .
N2 H2 O1 0.88 2.10 2.801(2) 135.5 10
O17 H17 O1S 0.84 2.06 2.897(2) 174.2 12_665
O21 H21 O21 0.84 1.99 2.815(3) 167.1 11_655
C17 H17A O17 1.00 2.65 3.538(3) 148.6 12_655
C13 H13 O1 1.00 2.28 2.954(3) 124.0 .
N2 H2 O1 0.88 2.10 2.801(2) 135.5 10
O17 H17 O1S 0.84 2.06 2.897(2) 174.2 12_665
O21 H21 O21 0.84 1.99 2.815(3) 167.1 11_655
C17 H17A O17 1.00 2.65 3.538(3) 148.6 12_655
C13 H13 O1 1.00 2.28 2.954(3) 124.0 .
N2 H2 O1 0.88 2.10 2.801(2) 135.5 10
O17 H17 O1S 0.84 2.06 2.897(2) 174.2 12_665
O21 H21 O21 0.84 1.99 2.815(3) 167.1 11_655
C17 H17A O17 1.00 2.65 3.538(3) 148.6 12_655
C13 H13 O1 1.00 2.28 2.954(3) 124.0 .
N2 H2 O1 0.88 2.10 2.801(2) 135.5 10
O17 H17 O1S 0.84 2.06 2.897(2) 174.2 12_665
O21 H21 O21 0.84 1.99 2.815(3) 167.1 11_655
C17 H17A O17 1.00 2.65 3.538(3) 148.6 12_655
C13 H13 O1 1.00 2.28 2.954(3) 124.0 .
N2 H2 O1 0.88 2.10 2.801(2) 135.5 10

loop_
_geom_torsion_atom_site_label_1
_geom_torsion_atom_site_label_2
_geom_torsion_atom_site_label_3
_geom_torsion_atom_site_label_4
_geom_torsion
C15 C16 C17 O17 179.89(19)
C15 C16 C17 C18 -56.3(3)
O17 C17 C18 O18 -64.3(2)
C16 C17 C18 O18 174.22(19)
O17 C17 C18 C13 177.52(16)
C16 C17 C18 C13 56.0(2)
O17 C17 C18 C19 48.7(3)
C16 C17 C18 C19 -72.8(3)
O18 C18 C13 C14 -172.57(16)
C17 C18 C13 C14 -56.0(2)
C19 C18 C13 C14 74.6(2)
O18 C18 C13 C8 60.33(19)
C17 C18 C13 C8 176.90(16)
C19 C18 C13 C8 -52.5(2)
C14 C13 C8 C7 64.0(3)
C18 C13 C8 C7 -172.02(17)
C14 C13 C8 C9 -172.62(19)
C18 C13 C8 C9 -48.6(2)
C7 C8 C9 C1 60.2(2)
C13 C8 C9 C1 -69.2(2)
C7 C8 C9 C21 179.57(16)
C13 C8 C9 C21 50.1(2)
C7 C8 C9 C4 -53.8(2)
C13 C8 C9 C4 176.78(17)
C1 C9 C4 C5 -112.51(18)
C21 C9 C4 C5 128.63(18)
C8 C9 C4 C5 5.1(2)
C1 C9 C4 C3 9.9(2)
C21 C9 C4 C3 -108.94(18)
C8 C9 C4 C3 127.48(18)
C5 C4 C3 N2 116.05(18)
C9 C4 C3 N2 -6.1(2)
C5 C4 C3 C10 -121.30(19)
C9 C4 C3 C10 116.53(18)
N2 C3 C10 C22 -63.9(2)
C4 C3 C10 C22 177.99(18)
C3 C10 C22 C23 -67.6(4)
C3 C10 C22 C24 170.1(2)
C17 C16 C15 C14 56.3(3)
C16 C15 C14 C25 121.9(3)
C16 C15 C14 C13 -56.6(3)
C8 C13 C14 C25 1.4(4)
C18 C13 C14 C25 -122.3(3)
C8 C13 C14 C15 179.9(2)
C18 C13 C14 C15 56.2(3)
C17 C18 O18 C21 167.00(16)
C13 C18 O18 C21 -73.14(18)
C19 C18 O18 C21 45.58(19)
C18 O18 C21 O21 -165.46(15)
C18 O18 C21 C20 -45.88(19)
C18 O18 C21 C9 74.21(17)
C1 C9 C21 O21 -62.17(19)
C4 C9 C21 O21 53.4(2)
C8 C9 C21 O21 178.46(14)
C1 C9 C21 O18 56.49(19)
C4 C9 C21 O18 172.04(15)
C8 C9 C21 O18 -62.88(18)
C1 C9 C21 C20 169.86(15)
C4 C9 C21 C20 -74.6(2)
C8 C9 C21 C20 50.5(2)
C13 C8 C7 C6 178.5(2)
C9 C8 C7 C6 53.4(3)
C8 C7 C6 C12 -177.4(2)
C8 C7 C6 C5 0.9(3)
C7 C6 C5 C11 178.8(2)
C12 C6 C5 C11 -2.8(4)
C7 C6 C5 C4 -53.0(3)
C12 C6 C5 C4 125.3(3)
C9 C4 C5 C6 46.7(2)
C3 C4 C5 C6 -72.3(2)
C9 C4 C5 C11 176.77(19)
C3 C4 C5 C11 57.8(2)
C10 C3 N2 C1 -125.43(19)
C4 C3 N2 C1 -0.8(2)
C3 N2 C1 O1 -171.53(18)
C3 N2 C1 C9 7.5(2)
C21 C9 C1 O1 -69.6(2)
C4 C9 C1 O1 168.30(19)
C8 C9 C1 O1 49.3(2)
C21 C9 C1 N2 111.41(18)
C4 C9 C1 N2 -10.7(2)
C8 C9 C1 N2 -129.68(17)
O21 C21 C20 C19 143.73(17)
O18 C21 C20 C19 26.9(2)
C9 C21 C20 C19 -88.98(19)
C21 C20 C19 C18 -0.1(2)
O18 C18 C19 C20 -26.4(2)
C17 C18 C19 C20 -141.28(19)
C13 C18 C19 C20 90.2(2)

loop_
_platon_squeeze_void_nr
_platon_squeeze_void_average_x
_platon_squeeze_void_average_y
_platon_squeeze_void_average_z
_platon_squeeze_void_volume
_platon_squeeze_void_count_electrons
_platon_squeeze_void_content
1 0.000 0.000 0.000 1100 247 ' '
2 0.230 0.230 0.770 58 10 ' '
3 0.230 0.770 0.230 58 10 ' '
4 0.270 0.270 0.270 58 11 ' '
5 0.270 0.730 0.730 58 10 ' '
6 0.500 0.500 0.500 1100 247 ' '
7 0.730 0.270 0.730 58 10 ' '
8 0.730 0.730 0.270 58 10 ' '
9 0.770 0.230 0.230 58 10 ' '
10 0.770 0.770 0.770 58 11 ' '
